data_4089476
loop_
_publ_author_name
'Ray, Matthew J.'
'Slawin, Alexandra M. Z.'
'B\"uhl, Michael'
'Kilian, Petr'

_publ_section_title
;
 peri-Substituted Phosphino-Phosphonium Salts: Synthesis and Reactivity
;
_journal_issue 12
_journal_name_full Organometallics
_journal_page_first 3481
_journal_paper_doi 10.1021/om400259h
_journal_volume 32
_journal_year 2013
_chemical_formula_moiety 'C24 H27 Cl P2'
_chemical_formula_sum 'C24 H27 Cl P2'
_chemical_formula_weight 412.85
_space_group_IT_number 2
_space_group_name_Hall '-P 1'
_space_group_name_H-M_alt 'P -1'
_symmetry_cell_setting triclinic
_symmetry_space_group_name_H-M 'P -1'
_atom_sites_solution_hydrogens geom
_atom_sites_solution_primary direct
_atom_sites_solution_secondary difmap
_audit_creation_method SHELXL-97
_cell_angle_alpha 85.835(11)
_cell_angle_beta 78.070(8)
_cell_angle_gamma 89.634(12)
_cell_formula_units_Z 2
_cell_length_a 7.3239(15)
_cell_length_b 10.751(2)
_cell_length_c 13.812(2)
_cell_measurement_reflns_used 3790
_cell_measurement_temperature 93(2)
_cell_measurement_theta_max 28.6
_cell_measurement_theta_min 1.9
_cell_volume 1061.2(3)
_computing_cell_refinement 'CrystalClear (Rigaku Corp., 2004)'
_computing_data_collection 'CrystalClear (Rigaku Corp., 2004)'
_computing_data_reduction 'CrystalClear (Rigaku Corp., 2004)'
_computing_molecular_graphics 'Bruker SHELXTL'
_computing_publication_material 'Bruker SHELXTL'
_computing_structure_refinement 'SHELXL-97 (Sheldrick, 1997)'
_computing_structure_solution 'SHELXS-97 (Sheldrick, 1990)'
_diffrn_ambient_temperature 93(2)
_diffrn_measured_fraction_theta_full 0.967
_diffrn_measured_fraction_theta_max 0.963
_diffrn_measurement_device_type CCD
_diffrn_measurement_method '\w and \f scans'
_diffrn_radiation_monochromator confocal
_diffrn_radiation_source 'rotating anode'
_diffrn_radiation_type MoK\a
_diffrn_radiation_wavelength 0.71073
_diffrn_reflns_av_R_equivalents 0.0224
_diffrn_reflns_av_sigmaI/netI 0.0552
_diffrn_reflns_limit_h_max 8
_diffrn_reflns_limit_h_min -8
_diffrn_reflns_limit_k_max 12
_diffrn_reflns_limit_k_min -12
_diffrn_reflns_limit_l_max 12
_diffrn_reflns_limit_l_min -16
_diffrn_reflns_number 6754
_diffrn_reflns_theta_full 25.00
_diffrn_reflns_theta_max 25.34
_diffrn_reflns_theta_min 1.90
_exptl_absorpt_coefficient_mu 0.338
_exptl_absorpt_correction_T_max 1.000
_exptl_absorpt_correction_T_min 0.895
_exptl_absorpt_correction_type multi-scan
_exptl_absorpt_process_details 'Jacobson, R. (1998) Private communication'
_exptl_crystal_colour Colorless
_exptl_crystal_density_diffrn 1.292
_exptl_crystal_density_method 'not measured'
_exptl_crystal_description Prism
_exptl_crystal_F_000 436
_exptl_crystal_size_max 0.10
_exptl_crystal_size_mid 0.10
_exptl_crystal_size_min 0.03
_refine_diff_density_max 0.642
_refine_diff_density_min -0.383
_refine_diff_density_rms 0.067
_refine_ls_extinction_method none
_refine_ls_goodness_of_fit_ref 0.688
_refine_ls_hydrogen_treatment constr
_refine_ls_matrix_type full
_refine_ls_number_parameters 244
_refine_ls_number_reflns 3739
_refine_ls_number_restraints 0
_refine_ls_restrained_S_all 0.688
_refine_ls_R_factor_all 0.0530
_refine_ls_R_factor_gt 0.0462
_refine_ls_shift/su_max 0.001
_refine_ls_shift/su_mean 0.000
_refine_ls_structure_factor_coef Fsqd
_refine_ls_weighting_details 'calc w=1/[\s^2^(Fo^2^)+(0.1289P)^2^+1.8291P] where P=(Fo^2^+2Fc^2^)/3'
_refine_ls_weighting_scheme calc
_refine_ls_wR_factor_gt 0.1321
_refine_ls_wR_factor_ref 0.1419
_reflns_number_gt 3248
_reflns_number_total 3739
_reflns_threshold_expression >2sigma(I)
_cod_data_source_file om400259h_si_001.cif
_cod_data_source_block 2
_cod_depositor_comments
;
The following automatic conversions were performed:

data item '_symmetry_cell_setting' value 'Triclinic' was changed to
'triclinic' in accordance with the
/home/saulius/struct/COD-crude-data/automatic-downloads/DataCite-retrospective/ACS/depositions/lib/dictionaries/cif_core.dic
dictionary named 'cif_core.dic' version 2.4.2 last updated on
2011-04-26.

Automatic conversion script
Id: cif_fix_values 6909 2019-04-08 15:41:33Z antanas 
;
_cod_original_cell_volume 1061.2(4)
_cod_original_sg_symbol_H-M P-1
_cod_database_code 4089476

loop_
_symmetry_equiv_pos_as_xyz
'x, y, z'
'-x, -y, -z'

loop_
_atom_site_label
_atom_site_type_symbol
_atom_site_fract_x
_atom_site_fract_y
_atom_site_fract_z
_atom_site_U_iso_or_equiv
_atom_site_adp_type
_atom_site_occupancy
_atom_site_symmetry_multiplicity
_atom_site_calc_flag
_atom_site_refinement_flags
Cl1 Cl 0.14881(8) 1.01917(5) 0.72347(4) 0.01953(19) Uani 1 1 d .
P1 P 0.92067(9) 0.69076(6) 0.77993(5) 0.01768(19) Uani 1 1 d .
C1 C 0.8213(3) 0.5484(2) 0.74564(18) 0.0194(5) Uani 1 1 d .
C2 C 0.9018(4) 0.4313(2) 0.74666(19) 0.0232(6) Uani 1 1 d .
H2A H 1.0119 0.4208 0.7726 0.028 Uiso 1 1 calc R
C3 C 0.8269(4) 0.3262(2) 0.7107(2) 0.0255(6) Uani 1 1 d .
H3A H 0.8856 0.2473 0.7131 0.031 Uiso 1 1 calc R
C4 C 0.6680(4) 0.3404(2) 0.67212(19) 0.0222(6) Uani 1 1 d .
C5 C 0.5848(3) 0.4590(2) 0.67146(17) 0.0188(5) Uani 1 1 d .
C6 C 0.4218(3) 0.4632(2) 0.63322(17) 0.0194(5) Uani 1 1 d .
C7 C 0.3272(3) 0.5747(2) 0.63032(18) 0.0205(5) Uani 1 1 d .
H7A H 0.2145 0.5791 0.6064 0.025 Uiso 1 1 calc R
C8 C 0.3994(4) 0.6824(2) 0.66337(18) 0.0204(5) Uani 1 1 d .
H8A H 0.3346 0.7591 0.6612 0.024 Uiso 1 1 calc R
C9 C 0.5636(3) 0.6773(2) 0.69883(18) 0.0178(5) Uani 1 1 d .
C10 C 0.6584(3) 0.5626(2) 0.70558(17) 0.0174(5) Uani 1 1 d .
P9 P 0.69418(9) 0.80315(6) 0.73075(4) 0.01622(19) Uani 1 1 d .
C11 C 0.5525(4) 0.2533(2) 0.6268(2) 0.0255(6) Uani 1 1 d .
H11A H 0.5054 0.1815 0.6742 0.031 Uiso 1 1 calc R
H11B H 0.6278 0.2215 0.5657 0.031 Uiso 1 1 calc R
C12 C 0.3868(4) 0.3341(2) 0.60241(19) 0.0235(6) Uani 1 1 d .
H12A H 0.3862 0.3369 0.5307 0.028 Uiso 1 1 calc R
H12B H 0.2657 0.2998 0.6403 0.028 Uiso 1 1 calc R
C13 C 0.8473(3) 0.6890(2) 0.91503(18) 0.0217(6) Uani 1 1 d .
C14 C 0.7430(4) 0.5931(3) 0.9746(2) 0.0276(6) Uani 1 1 d .
H14A H 0.7049 0.5225 0.9459 0.033 Uiso 1 1 calc R
C15 C 0.6959(4) 0.6026(3) 1.0764(2) 0.0360(7) Uani 1 1 d .
H15A H 0.6263 0.5374 1.1178 0.043 Uiso 1 1 calc R
C16 C 0.7487(4) 0.7055(3) 1.1182(2) 0.0347(7) Uani 1 1 d .
H16A H 0.7114 0.7121 1.1877 0.042 Uiso 1 1 calc R
C17 C 0.8556(4) 0.7992(3) 1.0598(2) 0.0311(7) Uani 1 1 d .
H17A H 0.8933 0.8693 1.0891 0.037 Uiso 1 1 calc R
C18 C 0.9075(4) 0.7904(3) 0.95813(19) 0.0244(6) Uani 1 1 d .
H18A H 0.9839 0.8534 0.9179 0.029 Uiso 1 1 calc R
C19 C 0.5392(4) 0.9017(2) 0.81312(19) 0.0214(5) Uani 1 1 d .
H19A H 0.4473 0.9364 0.7742 0.026 Uiso 1 1 calc R
C20 C 0.4242(4) 0.8276(3) 0.9037(2) 0.0294(6) Uani 1 1 d .
H20A H 0.3434 0.8845 0.9453 0.044 Uiso 1 1 calc R
H20B H 0.5082 0.7855 0.9421 0.044 Uiso 1 1 calc R
H20C H 0.3473 0.7653 0.8819 0.044 Uiso 1 1 calc R
C21 C 0.6375(4) 1.0146(2) 0.8417(2) 0.0286(6) Uani 1 1 d .
H21A H 0.5468 1.0634 0.8857 0.043 Uiso 1 1 calc R
H21B H 0.6923 1.0668 0.7816 0.043 Uiso 1 1 calc R
H21C H 0.7363 0.9860 0.8760 0.043 Uiso 1 1 calc R
C22 C 0.8005(3) 0.8938(2) 0.61588(18) 0.0190(5) Uani 1 1 d .
H22A H 0.8633 0.9686 0.6338 0.023 Uiso 1 1 calc R
C23 C 0.9483(4) 0.8174(3) 0.55133(19) 0.0240(6) Uani 1 1 d .
H23A H 1.0036 0.8677 0.4904 0.036 Uiso 1 1 calc R
H23B H 0.8902 0.7424 0.5343 0.036 Uiso 1 1 calc R
H23C H 1.0459 0.7932 0.5879 0.036 Uiso 1 1 calc R
C24 C 0.6500(4) 0.9392(2) 0.55939(19) 0.0221(6) Uani 1 1 d .
H24A H 0.7088 0.9878 0.4982 0.033 Uiso 1 1 calc R
H24B H 0.5611 0.9917 0.6010 0.033 Uiso 1 1 calc R
H24C H 0.5841 0.8672 0.5429 0.033 Uiso 1 1 calc R

loop_
_atom_site_aniso_label
_atom_site_aniso_U_11
_atom_site_aniso_U_22
_atom_site_aniso_U_33
_atom_site_aniso_U_23
_atom_site_aniso_U_13
_atom_site_aniso_U_12
Cl1 0.0165(3) 0.0236(4) 0.0201(3) -0.0048(2) -0.0064(2) 0.0004(2)
P1 0.0166(4) 0.0196(4) 0.0169(3) -0.0007(3) -0.0037(3) 0.0003(2)
C1 0.0192(13) 0.0211(13) 0.0171(12) 0.0005(10) -0.0023(10) -0.0016(10)
C2 0.0221(14) 0.0221(14) 0.0253(13) 0.0001(11) -0.0056(11) 0.0025(10)
C3 0.0249(14) 0.0184(13) 0.0311(15) -0.0012(11) -0.0016(11) 0.0032(10)
C4 0.0240(14) 0.0181(13) 0.0218(13) -0.0014(10) 0.0017(10) -0.0014(10)
C5 0.0183(13) 0.0207(13) 0.0156(12) -0.0022(10) 0.0010(10) -0.0030(10)
C6 0.0205(13) 0.0218(13) 0.0143(12) -0.0025(10) 0.0010(10) -0.0050(10)
C7 0.0174(13) 0.0264(14) 0.0174(12) -0.0020(10) -0.0024(10) -0.0026(10)
C8 0.0206(13) 0.0192(13) 0.0198(12) -0.0005(10) -0.0012(10) -0.0003(10)
C9 0.0190(12) 0.0183(13) 0.0160(12) -0.0027(9) -0.0030(10) -0.0001(9)
C10 0.0173(13) 0.0193(13) 0.0140(12) 0.0004(9) 0.0002(9) -0.0020(9)
P9 0.0169(4) 0.0160(4) 0.0159(3) -0.0019(2) -0.0035(3) 0.0000(2)
C11 0.0270(15) 0.0200(14) 0.0281(14) -0.0064(11) -0.0008(11) -0.0035(10)
C12 0.0272(14) 0.0234(14) 0.0193(13) -0.0056(10) -0.0019(11) -0.0052(11)
C13 0.0193(13) 0.0279(14) 0.0182(12) -0.0007(10) -0.0052(10) 0.0039(10)
C14 0.0286(15) 0.0310(15) 0.0220(14) 0.0023(11) -0.0036(11) -0.0019(11)
C15 0.0367(17) 0.0439(19) 0.0236(15) 0.0072(13) -0.0009(13) -0.0004(14)
C16 0.0344(16) 0.0511(19) 0.0180(13) -0.0013(13) -0.0048(12) 0.0118(14)
C17 0.0306(16) 0.0399(17) 0.0262(15) -0.0083(12) -0.0120(12) 0.0076(12)
C18 0.0213(14) 0.0293(15) 0.0239(14) -0.0030(11) -0.0077(11) 0.0026(11)
C19 0.0206(13) 0.0227(14) 0.0212(13) -0.0074(10) -0.0034(10) 0.0046(10)
C20 0.0245(15) 0.0373(16) 0.0244(14) -0.0078(12) 0.0013(11) 0.0023(12)
C21 0.0334(16) 0.0240(14) 0.0295(15) -0.0108(11) -0.0059(12) 0.0047(11)
C22 0.0229(13) 0.0161(12) 0.0184(12) 0.0008(9) -0.0061(10) -0.0035(10)
C23 0.0223(14) 0.0295(14) 0.0182(12) 0.0008(11) -0.0007(10) 0.0009(11)
C24 0.0245(14) 0.0218(14) 0.0210(13) 0.0012(10) -0.0083(11) 0.0002(10)

loop_
_atom_type_symbol
_atom_type_description
_atom_type_scat_dispersion_real
_atom_type_scat_dispersion_imag
_atom_type_scat_source
C C 0.0033 0.0016 'International Tables Vol C Tables 4.2.6.8 and 6.1.1.4'
H H 0.0000 0.0000 'International Tables Vol C Tables 4.2.6.8 and 6.1.1.4'
P P 0.1023 0.0942 'International Tables Vol C Tables 4.2.6.8 and 6.1.1.4'
Cl Cl 0.1484 0.1585 'International Tables Vol C Tables 4.2.6.8 and 6.1.1.4'

loop_
_geom_angle_atom_site_label_1
_geom_angle_atom_site_label_2
_geom_angle_atom_site_label_3
_geom_angle
C13 P1 C1 105.45(12)
C13 P1 P9 101.32(8)
C1 P1 P9 90.17(8)
C2 C1 C10 117.7(2)
C2 C1 P1 125.4(2)
C10 C1 P1 116.59(18)
C1 C2 C3 123.0(2)
C1 C2 H2A 118.5
C3 C2 H2A 118.5
C4 C3 C2 119.1(2)
C4 C3 H3A 120.4
C2 C3 H3A 120.4
C3 C4 C5 118.2(2)
C3 C4 C11 134.0(2)
C5 C4 C11 107.8(2)
C10 C5 C6 123.1(2)
C10 C5 C4 123.0(2)
C6 C5 C4 113.9(2)
C7 C6 C5 118.8(2)
C7 C6 C12 133.1(2)
C5 C6 C12 108.1(2)
C6 C7 C8 119.6(2)
C6 C7 H7A 120.2
C8 C7 H7A 120.2
C9 C8 C7 120.9(2)
C9 C8 H8A 119.6
C7 C8 H8A 119.6
C8 C9 C10 120.1(2)
C8 C9 P9 128.64(19)
C10 C9 P9 111.06(18)
C5 C10 C9 117.5(2)
C5 C10 C1 119.0(2)
C9 C10 C1 123.5(2)
C9 P9 C19 109.88(12)
C9 P9 C22 107.89(11)
C19 P9 C22 110.06(12)
C9 P9 P1 98.21(8)
C19 P9 P1 122.42(9)
C22 P9 P1 107.16(8)
C4 C11 C12 105.2(2)
C4 C11 H11A 110.7
C12 C11 H11A 110.7
C4 C11 H11B 110.7
C12 C11 H11B 110.7
H11A C11 H11B 108.8
C6 C12 C11 104.9(2)
C6 C12 H12A 110.8
C11 C12 H12A 110.8
C6 C12 H12B 110.8
C11 C12 H12B 110.8
H12A C12 H12B 108.8
C18 C13 C14 120.2(2)
C18 C13 P1 115.53(19)
C14 C13 P1 124.3(2)
C15 C14 C13 118.8(3)
C15 C14 H14A 120.6
C13 C14 H14A 120.6
C16 C15 C14 120.8(3)
C16 C15 H15A 119.6
C14 C15 H15A 119.6
C15 C16 C17 120.5(3)
C15 C16 H16A 119.8
C17 C16 H16A 119.8
C16 C17 C18 119.7(3)
C16 C17 H17A 120.1
C18 C17 H17A 120.1
C17 C18 C13 119.9(3)
C17 C18 H18A 120.0
C13 C18 H18A 120.0
C20 C19 C21 112.2(2)
C20 C19 P9 112.68(18)
C21 C19 P9 113.66(18)
C20 C19 H19A 105.8
C21 C19 H19A 105.8
P9 C19 H19A 105.8
C19 C20 H20A 109.5
C19 C20 H20B 109.5
H20A C20 H20B 109.5
C19 C20 H20C 109.5
H20A C20 H20C 109.5
H20B C20 H20C 109.5
C19 C21 H21A 109.5
C19 C21 H21B 109.5
H21A C21 H21B 109.5
C19 C21 H21C 109.5
H21A C21 H21C 109.5
H21B C21 H21C 109.5
C23 C22 C24 111.1(2)
C23 C22 P9 110.80(17)
C24 C22 P9 110.34(17)
C23 C22 H22A 108.1
C24 C22 H22A 108.1
P9 C22 H22A 108.1
C22 C23 H23A 109.5
C22 C23 H23B 109.5
H23A C23 H23B 109.5
C22 C23 H23C 109.5
H23A C23 H23C 109.5
H23B C23 H23C 109.5
C22 C24 H24A 109.5
C22 C24 H24B 109.5
H24A C24 H24B 109.5
C22 C24 H24C 109.5
H24A C24 H24C 109.5
H24B C24 H24C 109.5

loop_
_geom_bond_atom_site_label_1
_geom_bond_atom_site_label_2
_geom_bond_distance
P1 C13 1.831(3)
P1 C1 1.833(3)
P1 P9 2.2347(9)
C1 C2 1.387(4)
C1 C10 1.418(4)
C2 C3 1.424(4)
C2 H2A 0.9500
C3 C4 1.380(4)
C3 H3A 0.9500
C4 C5 1.409(4)
C4 C11 1.517(4)
C5 C10 1.394(4)
C5 C6 1.401(4)
C6 C7 1.382(4)
C6 C12 1.520(4)
C7 C8 1.419(4)
C7 H7A 0.9500
C8 C9 1.388(4)
C8 H8A 0.9500
C9 C10 1.418(3)
C9 P9 1.793(3)
P9 C19 1.825(3)
P9 C22 1.829(2)
C11 C12 1.567(4)
C11 H11A 0.9900
C11 H11B 0.9900
C12 H12A 0.9900
C12 H12B 0.9900
C13 C18 1.395(4)
C13 C14 1.397(4)
C14 C15 1.389(4)
C14 H14A 0.9500
C15 C16 1.377(5)
C15 H15A 0.9500
C16 C17 1.382(4)
C16 H16A 0.9500
C17 C18 1.386(4)
C17 H17A 0.9500
C18 H18A 0.9500
C19 C20 1.529(4)
C19 C21 1.532(4)
C19 H19A 1.0000
C20 H20A 0.9800
C20 H20B 0.9800
C20 H20C 0.9800
C21 H21A 0.9800
C21 H21B 0.9800
C21 H21C 0.9800
C22 C23 1.529(4)
C22 C24 1.535(3)
C22 H22A 1.0000
C23 H23A 0.9800
C23 H23B 0.9800
C23 H23C 0.9800
C24 H24A 0.9800
C24 H24B 0.9800
C24 H24C 0.9800

loop_
_geom_torsion_atom_site_label_1
_geom_torsion_atom_site_label_2
_geom_torsion_atom_site_label_3
_geom_torsion_atom_site_label_4
_geom_torsion
C13 P1 C1 C2 -84.7(2)
P9 P1 C1 C2 173.5(2)
C13 P1 C1 C10 101.9(2)
P9 P1 C1 C10 0.13(19)
C10 C1 C2 C3 -0.8(4)
P1 C1 C2 C3 -174.1(2)
C1 C2 C3 C4 0.5(4)
C2 C3 C4 C5 -0.9(4)
C2 C3 C4 C11 179.0(3)
C3 C4 C5 C10 1.6(4)
C11 C4 C5 C10 -178.2(2)
C3 C4 C5 C6 -178.5(2)
C11 C4 C5 C6 1.6(3)
C10 C5 C6 C7 -1.0(4)
C4 C5 C6 C7 179.1(2)
C10 C5 C6 C12 179.2(2)
C4 C5 C6 C12 -0.7(3)
C5 C6 C7 C8 1.7(3)
C12 C6 C7 C8 -178.5(2)
C6 C7 C8 C9 -0.2(4)
C7 C8 C9 C10 -2.1(4)
C7 C8 C9 P9 172.16(19)
C6 C5 C10 C9 -1.2(3)
C4 C5 C10 C9 178.6(2)
C6 C5 C10 C1 178.2(2)
C4 C5 C10 C1 -1.9(4)
C8 C9 C10 C5 2.8(3)
P9 C9 C10 C5 -172.44(17)
C8 C9 C10 C1 -176.7(2)
P9 C9 C10 C1 8.1(3)
C2 C1 C10 C5 1.4(3)
P1 C1 C10 C5 175.32(17)
C2 C1 C10 C9 -179.1(2)
P1 C1 C10 C9 -5.2(3)
C8 C9 P9 C19 50.1(3)
C10 C9 P9 C19 -135.20(18)
C8 C9 P9 C22 -69.9(2)
C10 C9 P9 C22 104.80(18)
C8 C9 P9 P1 179.0(2)
C10 C9 P9 P1 -6.29(18)
C13 P1 P9 C9 -102.50(12)
C1 P1 P9 C9 3.29(11)
C13 P1 P9 C19 17.40(14)
C1 P1 P9 C19 123.20(13)
C13 P1 P9 C22 145.82(12)
C1 P1 P9 C22 -108.38(12)
C3 C4 C11 C12 178.3(3)
C5 C4 C11 C12 -1.8(3)
C7 C6 C12 C11 179.7(3)
C5 C6 C12 C11 -0.5(3)
C4 C11 C12 C6 1.4(3)
C1 P1 C13 C18 -179.79(18)
P9 P1 C13 C18 -86.44(19)
C1 P1 C13 C14 2.1(3)
P9 P1 C13 C14 95.4(2)
C18 C13 C14 C15 2.0(4)
P1 C13 C14 C15 -180.0(2)
C13 C14 C15 C16 0.8(4)
C14 C15 C16 C17 -2.3(5)
C15 C16 C17 C18 1.0(4)
C16 C17 C18 C13 1.8(4)
C14 C13 C18 C17 -3.3(4)
P1 C13 C18 C17 178.5(2)
C9 P9 C19 C20 52.9(2)
C22 P9 C19 C20 171.61(18)
P1 P9 C19 C20 -61.2(2)
C9 P9 C19 C21 -178.02(18)
C22 P9 C19 C21 -59.4(2)
P1 P9 C19 C21 67.8(2)
C9 P9 C22 C23 -67.0(2)
C19 P9 C22 C23 173.16(17)
P1 P9 C22 C23 37.91(19)
C9 P9 C22 C24 56.6(2)
C19 P9 C22 C24 -63.3(2)
P1 P9 C22 C24 161.43(15)
